data_4067100
loop_
_publ_author_name
'Lotz, Matthias'
'Schuecker, Raffael'
'Mereiter, Kurt'
'Knochel, Paul'

_publ_section_title
;
 Synthesis of Exclusively Centrostereogenic 1,3-Bidentate
 Ferrocenyldiphosphane Ligands and Their Use in Enantioselective
 Hydrogenations
;
_journal_issue 23
_journal_name_full Organometallics
_journal_page_first 6503
_journal_paper_doi 10.1021/om100830m
_journal_volume 29
_journal_year 2010
_chemical_absolute_configuration ad
_chemical_formula_moiety 'C41 H34 Cl2 Fe P2 Pd, 3(C H Cl3)'
_chemical_formula_sum 'C44 H37 Cl11 Fe P2 Pd'
_chemical_formula_weight 1179.88
_chemical_name_common '[PdCl2(R)-1a].3CHCl3   (1537)'
_chemical_name_systematic
; 
{(R)-[Diphenylphosphino-(2-diphenylphosphinophenyl)methyl]-ferrocene-P,P'}-
dichloropalladium tris(trichloromethane) solvate
;
_space_group_IT_number 4
_symmetry_cell_setting monoclinic
_symmetry_space_group_name_Hall 'P 2yb'
_symmetry_space_group_name_H-M 'P 1 21 1'
_atom_sites_solution_hydrogens geom
_atom_sites_solution_primary direct
_atom_sites_solution_secondary difmap
_audit_creation_method SHELXL-97
_cell_angle_alpha 90.00
_cell_angle_beta 99.709(1)
_cell_angle_gamma 90.00
_cell_formula_units_Z 2
_cell_length_a 11.0239(2)
_cell_length_b 18.0739(3)
_cell_length_c 11.9896(2)
_cell_measurement_reflns_used 9851
_cell_measurement_temperature 100(2)
_cell_measurement_theta_max 30.13
_cell_measurement_theta_min 2.58
_cell_volume 2354.65(7)
_computing_cell_refinement 'Bruker SAINT'
_computing_data_collection 'Bruker APEX2'
_computing_data_reduction 'Bruker SAINT'
_computing_molecular_graphics 'Bruker SHELXTL'
_computing_publication_material 'Bruker SHELXTL'
_computing_structure_refinement 'SHELXL-97 (Sheldrick, 2008)'
_computing_structure_solution 'SHELXS-97 (Sheldrick, 2008)'
_diffrn_ambient_temperature 100(2)
_diffrn_measured_fraction_theta_full 0.996
_diffrn_measured_fraction_theta_max 0.996
_diffrn_measurement_device_type 'Bruker APEX-II CCD'
_diffrn_measurement_method '\f and \w scans'
_diffrn_radiation_monochromator graphite
_diffrn_radiation_source 'fine-focus sealed tube'
_diffrn_radiation_type MoK\a
_diffrn_radiation_wavelength 0.71073
_diffrn_reflns_av_R_equivalents 0.0239
_diffrn_reflns_av_sigmaI/netI 0.0286
_diffrn_reflns_limit_h_max 14
_diffrn_reflns_limit_h_min -15
_diffrn_reflns_limit_k_max 25
_diffrn_reflns_limit_k_min -25
_diffrn_reflns_limit_l_max 16
_diffrn_reflns_limit_l_min -16
_diffrn_reflns_number 34674
_diffrn_reflns_theta_full 30.00
_diffrn_reflns_theta_max 30.00
_diffrn_reflns_theta_min 2.06
_diffrn_standards_decay_% 0
_exptl_absorpt_coefficient_mu 1.415
_exptl_absorpt_correction_T_max 0.75
_exptl_absorpt_correction_T_min 0.61
_exptl_absorpt_correction_type multi-scan
_exptl_absorpt_process_details 'program SADABS'
_exptl_crystal_colour orange
_exptl_crystal_density_diffrn 1.664
_exptl_crystal_density_method 'not measured'
_exptl_crystal_description prism
_exptl_crystal_F_000 1180
_exptl_crystal_size_max 0.45
_exptl_crystal_size_mid 0.19
_exptl_crystal_size_min 0.11
_refine_diff_density_max 2.392
_refine_diff_density_min -1.986
_refine_diff_density_rms 0.110
_refine_ls_abs_structure_details 'Flack H D (1983), Acta Cryst. A39, 876-881'
_refine_ls_abs_structure_Flack 0.001(15)
_refine_ls_extinction_method none
_refine_ls_goodness_of_fit_ref 1.021
_refine_ls_hydrogen_treatment constr
_refine_ls_matrix_type full
_refine_ls_number_parameters 532
_refine_ls_number_reflns 13485
_refine_ls_number_restraints 1
_refine_ls_restrained_S_all 1.025
_refine_ls_R_factor_all 0.0408
_refine_ls_R_factor_gt 0.0387
_refine_ls_shift/su_max 0.003
_refine_ls_shift/su_mean 0.000
_refine_ls_structure_factor_coef Fsqd
_refine_ls_weighting_details 'calc w=1/[\s^2^(Fo^2^)+(0.0524P)^2^+4.1703P] where P=(Fo^2^+2Fc^2^)/3'
_refine_ls_weighting_scheme calc
_refine_ls_wR_factor_gt 0.0972
_refine_ls_wR_factor_ref 0.0988
_reflns_number_gt 12954
_reflns_number_total 13485
_reflns_threshold_expression >2sigma(I)
_cod_data_source_file om100830m_si_001.cif
_cod_data_source_block PdCl2R1a
_cod_depositor_comments
;
The following automatic conversions were performed:

'_symmetry_cell_setting' value 'Monoclinic' changed to 'monoclinic'
according to /home/saulius/struct/CIF-dictionaries/cif_core.dic
dictionary named 'cif_core.dic' version 2.4.1 from 2010-06-29.

Automatic conversion script
Id: cif_fix_values 1715 2011-07-08 13:25:40Z adriana 
;
_cod_original_sg_symbol_H-M P2(1)
_cod_database_code 4067100

loop_
_symmetry_equiv_pos_as_xyz
'x, y, z'
'-x, y+1/2, -z'

loop_
_atom_site_label
_atom_site_type_symbol
_atom_site_fract_x
_atom_site_fract_y
_atom_site_fract_z
_atom_site_U_iso_or_equiv
_atom_site_adp_type
_atom_site_occupancy
_atom_site_symmetry_multiplicity
_atom_site_calc_flag
_atom_site_refinement_flags
Pd1 Pd 0.522308(19) 0.216756(12) 0.494218(18) 0.01027(5) Uani 1 1 d U
Fe1 Fe 0.54660(5) 0.46589(3) 0.21080(4) 0.01482(9) Uani 1 1 d U
Cl1 Cl 0.71025(7) 0.17643(4) 0.59987(7) 0.02007(16) Uani 1 1 d U
Cl2 Cl 0.48244(7) 0.09419(4) 0.42814(7) 0.01662(14) Uani 1 1 d U
P1 P 0.54717(7) 0.33367(4) 0.55510(6) 0.01057(13) Uani 1 1 d U
P2 P 0.32612(7) 0.24315(4) 0.41783(7) 0.01138(13) Uani 1 1 d U
C1 C 0.5406(3) 0.39436(18) 0.3443(3) 0.0130(4) Uani 1 1 d U
C2 C 0.6652(3) 0.4134(2) 0.3352(3) 0.0178(4) Uani 1 1 d U
H2 H 0.7263 0.4379 0.3950 0.021 Uiso 1 1 calc R
C3 C 0.6864(3) 0.3909(2) 0.2256(3) 0.0230(5) Uani 1 1 d U
H3 H 0.7651 0.3966 0.1954 0.028 Uiso 1 1 calc R
C4 C 0.5751(4) 0.3591(2) 0.1671(3) 0.0226(5) Uani 1 1 d U
H4 H 0.5621 0.3390 0.0883 0.027 Uiso 1 1 calc R
C5 C 0.4853(3) 0.36153(19) 0.2396(3) 0.0171(4) Uani 1 1 d U
H5 H 0.3984 0.3437 0.2203 0.020 Uiso 1 1 calc R
C6 C 0.5010(8) 0.5710(3) 0.2449(4) 0.0594(11) Uani 1 1 d U
H6 H 0.5005 0.5925 0.3217 0.071 Uiso 1 1 calc R
C7 C 0.6055(6) 0.5693(3) 0.1849(6) 0.0551(10) Uani 1 1 d U
H7 H 0.6895 0.5902 0.2108 0.066 Uiso 1 1 calc R
C8 C 0.5609(5) 0.5349(3) 0.0798(5) 0.0439(8) Uani 1 1 d U
H8 H 0.6088 0.5254 0.0174 0.053 Uiso 1 1 calc R
C9 C 0.4389(5) 0.5175(3) 0.0791(4) 0.0421(8) Uani 1 1 d U
H9 H 0.3841 0.4918 0.0159 0.050 Uiso 1 1 calc R
C10 C 0.4046(5) 0.5395(3) 0.1777(6) 0.0518(10) Uani 1 1 d U
H10 H 0.3210 0.5323 0.1979 0.062 Uiso 1 1 calc R
C11 C 0.4808(3) 0.40362(17) 0.4485(3) 0.0119(3) Uani 1 1 d U
H11 H 0.5057 0.4534 0.4811 0.014 Uiso 1 1 calc R
C12 C 0.3421(3) 0.40233(17) 0.4236(2) 0.0113(4) Uani 1 1 d U
C13 C 0.2687(3) 0.33846(17) 0.4100(3) 0.0123(4) Uani 1 1 d U
C14 C 0.1397(3) 0.3464(2) 0.3882(3) 0.0165(5) Uani 1 1 d U
H14 H 0.0896 0.3034 0.3787 0.020 Uiso 1 1 calc R
C15 C 0.0838(3) 0.4158(2) 0.3801(3) 0.0192(6) Uani 1 1 d U
H15 H -0.0033 0.4201 0.3656 0.023 Uiso 1 1 calc R
C16 C 0.1579(3) 0.47895(19) 0.3937(3) 0.0190(6) Uani 1 1 d U
H16 H 0.1213 0.5267 0.3882 0.023 Uiso 1 1 calc R
C17 C 0.2846(3) 0.47190(19) 0.4150(3) 0.0163(5) Uani 1 1 d U
H17 H 0.3340 0.5152 0.4242 0.020 Uiso 1 1 calc R
C18 C 0.7011(3) 0.36990(17) 0.6042(3) 0.0132(4) Uani 1 1 d U
C19 C 0.8046(3) 0.3406(2) 0.5687(3) 0.0180(5) Uani 1 1 d U
H19 H 0.7967 0.2994 0.5187 0.022 Uiso 1 1 calc R
C20 C 0.9198(3) 0.3713(2) 0.6062(3) 0.0245(6) Uani 1 1 d U
H20 H 0.9906 0.3506 0.5828 0.029 Uiso 1 1 calc R
C21 C 0.9319(4) 0.4322(2) 0.6778(4) 0.0285(7) Uani 1 1 d U
H21 H 1.0109 0.4528 0.7038 0.034 Uiso 1 1 calc R
C22 C 0.8294(4) 0.4629(2) 0.7112(3) 0.0286(7) Uani 1 1 d U
H22 H 0.8378 0.5051 0.7591 0.034 Uiso 1 1 calc R
C23 C 0.7131(3) 0.43216(19) 0.6750(3) 0.0199(6) Uani 1 1 d U
H23 H 0.6426 0.4533 0.6983 0.024 Uiso 1 1 calc R
C24 C 0.4683(3) 0.34153(18) 0.6760(3) 0.0146(4) Uani 1 1 d U
C25 C 0.4752(4) 0.2800(2) 0.7473(3) 0.0200(6) Uani 1 1 d U
H25 H 0.5210 0.2376 0.7324 0.024 Uiso 1 1 calc R
C26 C 0.4143(4) 0.2810(3) 0.8408(3) 0.0299(8) Uani 1 1 d U
H26 H 0.4196 0.2394 0.8899 0.036 Uiso 1 1 calc R
C27 C 0.3474(5) 0.3415(3) 0.8618(4) 0.0367(9) Uani 1 1 d U
H27 H 0.3058 0.3415 0.9250 0.044 Uiso 1 1 calc R
C28 C 0.3397(5) 0.4027(3) 0.7917(4) 0.0348(9) Uani 1 1 d U
H28 H 0.2920 0.4442 0.8065 0.042 Uiso 1 1 calc R
C29 C 0.4017(4) 0.4039(2) 0.6991(3) 0.0236(7) Uani 1 1 d U
H29 H 0.3986 0.4466 0.6524 0.028 Uiso 1 1 calc R
C30 C 0.2786(3) 0.20704(18) 0.2755(3) 0.0149(5) Uani 1 1 d U
C31 C 0.3681(4) 0.19656(18) 0.2065(3) 0.0189(5) Uani 1 1 d U
H31 H 0.4524 0.2056 0.2356 0.023 Uiso 1 1 calc R
C32 C 0.3326(4) 0.1727(2) 0.0951(3) 0.0287(7) Uani 1 1 d U
H32 H 0.3927 0.1659 0.0478 0.034 Uiso 1 1 calc R
C33 C 0.2095(5) 0.1590(2) 0.0534(3) 0.0344(8) Uani 1 1 d U
H33 H 0.1853 0.1435 -0.0228 0.041 Uiso 1 1 calc R
C34 C 0.1216(4) 0.1679(2) 0.1223(4) 0.0314(7) Uani 1 1 d U
H34 H 0.0376 0.1576 0.0935 0.038 Uiso 1 1 calc R
C35 C 0.1555(3) 0.1918(2) 0.2337(3) 0.0219(6) Uani 1 1 d U
H35 H 0.0950 0.1978 0.2808 0.026 Uiso 1 1 calc R
C36 C 0.2299(3) 0.19780(17) 0.5073(3) 0.0144(4) Uani 1 1 d U
C37 C 0.1956(3) 0.2367(2) 0.5974(3) 0.0201(6) Uani 1 1 d U
H37 H 0.2194 0.2869 0.6098 0.024 Uiso 1 1 calc R
C38 C 0.1264(3) 0.2019(2) 0.6691(3) 0.0258(7) Uani 1 1 d U
H38 H 0.1031 0.2283 0.7307 0.031 Uiso 1 1 calc R
C39 C 0.0913(4) 0.1283(2) 0.6506(4) 0.0272(7) Uani 1 1 d U
H39 H 0.0426 0.1049 0.6985 0.033 Uiso 1 1 calc R
C40 C 0.1273(3) 0.0892(2) 0.5623(3) 0.0250(6) Uani 1 1 d U
H40 H 0.1046 0.0387 0.5507 0.030 Uiso 1 1 calc R
C41 C 0.1967(3) 0.12369(19) 0.4906(3) 0.0191(5) Uani 1 1 d U
H41 H 0.2215 0.0967 0.4303 0.023 Uiso 1 1 calc R
C42 C 0.7432(4) 0.1357(2) 0.3088(3) 0.0244(6) Uani 1 1 d U
H42 H 0.6930 0.1276 0.3698 0.029 Uiso 1 1 calc R
Cl3 Cl 0.7663(3) 0.22862(7) 0.29742(13) 0.0967(9) Uani 1 1 d U
Cl4 Cl 0.65945(12) 0.10121(10) 0.18123(11) 0.0529(4) Uani 1 1 d U
Cl5 Cl 0.87994(14) 0.08638(11) 0.34413(12) 0.0603(4) Uani 1 1 d U
C43 C 0.7892(5) 0.2671(3) 0.8770(4) 0.0420(7) Uani 1 1 d U
H43 H 0.7512 0.2656 0.7951 0.050 Uiso 1 1 calc R
Cl6 Cl 0.74266(12) 0.34987(8) 0.93659(11) 0.0412(2) Uani 1 1 d U
Cl7 Cl 0.94917(16) 0.26632(11) 0.88683(13) 0.0582(4) Uani 1 1 d U
Cl8 Cl 0.7350(2) 0.19196(10) 0.9449(2) 0.0799(6) Uani 1 1 d U
C44 C 1.0327(4) 0.4471(3) 1.0153(4) 0.0326(7) Uani 1 1 d U
H44 H 0.9773 0.4169 0.9581 0.039 Uiso 1 1 calc R
Cl9 Cl 1.13689(12) 0.38607(8) 1.09707(10) 0.0439(3) Uani 1 1 d U
Cl10 Cl 0.94074(12) 0.49195(8) 1.10055(11) 0.0441(3) Uani 1 1 d U
Cl11 Cl 1.10967(10) 0.50988(7) 0.94247(9) 0.0340(2) Uani 1 1 d U

loop_
_atom_site_aniso_label
_atom_site_aniso_U_11
_atom_site_aniso_U_22
_atom_site_aniso_U_33
_atom_site_aniso_U_23
_atom_site_aniso_U_13
_atom_site_aniso_U_12
Pd1 0.01082(9) 0.00734(9) 0.01291(9) 0.00014(8) 0.00278(6) 0.00060(8)
Fe1 0.0168(2) 0.0144(2) 0.01371(19) 0.00428(17) 0.00381(16) 0.00011(16)
Cl1 0.0165(3) 0.0137(3) 0.0274(4) 0.0009(3) -0.0037(3) 0.0030(3)
Cl2 0.0169(3) 0.0081(3) 0.0243(4) -0.0011(3) 0.0018(3) 0.0006(2)
P1 0.0124(3) 0.0084(3) 0.0110(3) 0.0000(2) 0.0024(2) 0.0002(2)
P2 0.0117(3) 0.0088(3) 0.0139(3) 0.0001(2) 0.0029(2) -0.0005(2)
C1 0.0126(9) 0.0133(10) 0.0134(7) 0.0025(6) 0.0029(7) 0.0005(8)
C2 0.0139(8) 0.0215(13) 0.0184(9) 0.0079(7) 0.0036(6) -0.0017(8)
C3 0.0197(9) 0.0281(13) 0.0240(12) 0.0084(10) 0.0117(9) 0.0063(7)
C4 0.0311(14) 0.0200(7) 0.0193(10) -0.0020(8) 0.0116(9) 0.0030(10)
C5 0.0216(10) 0.0153(7) 0.0148(9) -0.0001(8) 0.0048(8) -0.0036(8)
C6 0.130(3) 0.0171(8) 0.0300(16) 0.0087(10) 0.0103(17) 0.0290(14)
C7 0.0511(19) 0.0221(9) 0.079(2) 0.0296(13) -0.0254(17) -0.0145(11)
C8 0.0579(19) 0.0377(15) 0.0423(14) 0.0300(12) 0.0266(14) 0.0150(14)
C9 0.0497(16) 0.0294(15) 0.0379(13) 0.0175(11) -0.0192(12) -0.0016(12)
C10 0.0450(14) 0.0404(16) 0.077(2) 0.0421(16) 0.0307(15) 0.0285(12)
C11 0.0133(7) 0.0090(8) 0.0132(8) 0.0021(7) 0.0021(7) -0.0004(7)
C12 0.0134(7) 0.0098(7) 0.0110(11) 0.0010(9) 0.0029(7) 0.0003(6)
C13 0.0112(8) 0.0103(7) 0.0157(12) 0.0008(8) 0.0032(9) 0.0013(6)
C14 0.0109(8) 0.0162(10) 0.0231(15) 0.0013(12) 0.0042(11) 0.0016(7)
C15 0.0137(10) 0.0196(12) 0.0247(15) 0.0025(12) 0.0045(12) 0.0059(7)
C16 0.0198(11) 0.0156(11) 0.0223(15) 0.0006(12) 0.0061(12) 0.0065(9)
C17 0.0195(10) 0.0103(8) 0.0192(13) 0.0006(11) 0.0038(11) 0.0029(8)
C18 0.0137(7) 0.0103(11) 0.0147(12) 0.0012(8) -0.0004(7) -0.0008(7)
C19 0.0138(8) 0.0204(15) 0.0204(14) 0.0032(10) 0.0043(10) -0.0013(9)
C20 0.0143(9) 0.0287(17) 0.0302(18) 0.0101(12) 0.0026(12) -0.0043(11)
C21 0.0214(11) 0.0293(18) 0.0303(19) 0.0099(12) -0.0080(12) -0.0106(12)
C22 0.0304(14) 0.0217(16) 0.0296(17) -0.0033(12) -0.0069(13) -0.0105(12)
C23 0.0227(11) 0.0132(14) 0.0218(15) -0.0030(10) -0.0026(11) -0.0025(10)
C24 0.0193(11) 0.0138(11) 0.0117(9) -0.0020(7) 0.0058(9) -0.0015(10)
C25 0.0268(17) 0.0187(13) 0.0160(12) 0.0028(9) 0.0075(11) -0.0021(11)
C26 0.044(2) 0.0311(16) 0.0182(15) 0.0022(12) 0.0149(14) -0.0069(15)
C27 0.044(2) 0.049(2) 0.0231(18) 0.0002(14) 0.0216(16) 0.0024(18)
C28 0.043(2) 0.042(2) 0.0241(17) -0.0033(14) 0.0182(15) 0.0139(18)
C29 0.0324(19) 0.0208(14) 0.0201(14) -0.0020(10) 0.0119(12) 0.0068(12)
C30 0.0181(10) 0.0113(13) 0.0143(7) 0.0000(8) -0.0004(6) 0.0005(10)
C31 0.0278(12) 0.0126(14) 0.0171(10) -0.0014(10) 0.0061(9) 0.0016(11)
C32 0.0489(16) 0.0206(17) 0.0168(11) -0.0034(12) 0.0063(12) 0.0066(16)
C33 0.0570(19) 0.025(2) 0.0160(13) -0.0033(14) -0.0076(11) 0.0009(18)
C34 0.0369(14) 0.0230(18) 0.0277(14) -0.0046(14) -0.0129(11) -0.0044(16)
C35 0.0202(10) 0.0191(15) 0.0232(12) -0.0010(11) -0.0054(9) -0.0011(12)
C36 0.0113(8) 0.0135(10) 0.0188(10) 0.0038(8) 0.0036(9) -0.0008(9)
C37 0.0187(14) 0.0222(13) 0.0215(14) 0.0009(10) 0.0096(10) -0.0038(11)
C38 0.0202(15) 0.0354(17) 0.0242(15) 0.0015(12) 0.0108(11) -0.0075(13)
C39 0.0201(16) 0.0331(16) 0.0289(16) 0.0110(13) 0.0059(12) -0.0081(14)
C40 0.0211(16) 0.0211(13) 0.0321(17) 0.0087(11) 0.0027(12) -0.0094(12)
C41 0.0151(14) 0.0148(11) 0.0273(15) 0.0042(10) 0.0029(11) -0.0039(10)
C42 0.0250(15) 0.0211(10) 0.0274(14) -0.0028(12) 0.0053(11) 0.0064(11)
Cl3 0.234(3) 0.0160(6) 0.0386(7) 0.0001(4) 0.0192(11) 0.0040(8)
Cl4 0.0327(5) 0.0863(10) 0.0384(6) -0.0280(7) 0.0022(4) 0.0072(6)
Cl5 0.0492(7) 0.0864(11) 0.0434(7) 0.0048(7) 0.0023(5) 0.0441(8)
C43 0.0561(12) 0.0378(16) 0.030(2) -0.0022(15) 0.0015(19) -0.0001(18)
Cl6 0.0422(6) 0.0434(6) 0.0413(6) -0.0062(5) 0.0167(5) -0.0062(5)
Cl7 0.0589(8) 0.0724(10) 0.0457(7) 0.0018(7) 0.0159(6) 0.0213(7)
Cl8 0.0818(11) 0.0452(7) 0.1008(15) 0.0264(9) -0.0183(10) -0.0206(8)
C44 0.030(2) 0.034(2) 0.037(2) 0.0089(13) 0.0141(13) 0.0051(11)
Cl9 0.0462(6) 0.0525(7) 0.0353(5) 0.0136(5) 0.0133(5) 0.0201(5)
Cl10 0.0440(6) 0.0472(7) 0.0468(6) 0.0090(5) 0.0246(5) 0.0135(5)
Cl11 0.0318(5) 0.0396(6) 0.0322(5) 0.0042(4) 0.0101(4) -0.0055(4)

loop_
_atom_type_symbol
_atom_type_description
_atom_type_scat_dispersion_real
_atom_type_scat_dispersion_imag
_atom_type_scat_source
C C 0.0033 0.0016 'International Tables Vol C Tables 4.2.6.8 and 6.1.1.4'
H H 0.0000 0.0000 'International Tables Vol C Tables 4.2.6.8 and 6.1.1.4'
P P 0.1023 0.0942 'International Tables Vol C Tables 4.2.6.8 and 6.1.1.4'
Cl Cl 0.1484 0.1585 'International Tables Vol C Tables 4.2.6.8 and 6.1.1.4'
Fe Fe 0.3463 0.8444 'International Tables Vol C Tables 4.2.6.8 and 6.1.1.4'
Pd Pd -0.9988 1.0072 'International Tables Vol C Tables 4.2.6.8 and 6.1.1.4'

loop_
_geom_angle_atom_site_label_1
_geom_angle_atom_site_label_2
_geom_angle_atom_site_label_3
_geom_angle
P1 Pd1 P2 89.37(3)
P1 Pd1 Cl1 93.93(3)
P2 Pd1 Cl1 168.99(3)
P1 Pd1 Cl2 176.40(3)
P2 Pd1 Cl2 87.18(3)
Cl1 Pd1 Cl2 89.27(3)
C7 Fe1 C6 42.3(3)
C7 Fe1 C8 40.9(3)
C6 Fe1 C8 68.6(2)
C7 Fe1 C9 67.5(2)
C6 Fe1 C9 66.1(2)
C8 Fe1 C9 39.7(2)
C7 Fe1 C4 140.3(3)
C6 Fe1 C4 174.2(3)
C8 Fe1 C4 110.3(2)
C9 Fe1 C4 109.2(2)
C7 Fe1 C3 111.8(2)
C6 Fe1 C3 144.8(3)
C8 Fe1 C3 108.61(18)
C9 Fe1 C3 134.9(2)
C4 Fe1 C3 41.01(17)
C7 Fe1 C10 67.8(3)
C6 Fe1 C10 38.7(3)
C8 Fe1 C10 66.9(2)
C9 Fe1 C10 39.0(3)
C4 Fe1 C10 135.5(3)
C3 Fe1 C10 173.9(2)
C7 Fe1 C2 111.08(18)
C6 Fe1 C2 116.0(2)
C8 Fe1 C2 136.52(19)
C9 Fe1 C2 175.5(2)
C4 Fe1 C2 68.94(15)
C3 Fe1 C2 41.09(14)
C10 Fe1 C2 145.0(2)
C7 Fe1 C5 178.9(3)
C6 Fe1 C5 136.8(2)
C8 Fe1 C5 139.8(2)
C9 Fe1 C5 112.71(18)
C4 Fe1 C5 40.73(14)
C3 Fe1 C5 68.88(15)
C10 Fe1 C5 111.6(2)
C2 Fe1 C5 68.82(14)
C7 Fe1 C1 138.7(2)
C6 Fe1 C1 112.90(18)
C8 Fe1 C1 177.29(18)
C9 Fe1 C1 142.84(19)
C4 Fe1 C1 68.50(14)
C3 Fe1 C1 68.84(13)
C10 Fe1 C1 115.75(17)
C2 Fe1 C1 40.91(12)
C5 Fe1 C1 40.61(12)
C24 P1 C18 105.01(15)
C24 P1 C11 108.06(15)
C18 P1 C11 102.41(14)
C24 P1 Pd1 106.58(11)
C18 P1 Pd1 120.07(11)
C11 P1 Pd1 113.95(10)
C30 P2 C36 106.61(15)
C30 P2 C13 104.31(14)
C36 P2 C13 102.84(14)
C30 P2 Pd1 114.20(11)
C36 P2 Pd1 106.22(11)
C13 P2 Pd1 121.30(10)
C5 C1 C2 107.7(3)
C5 C1 C11 126.1(3)
C2 C1 C11 126.1(3)
C5 C1 Fe1 69.11(18)
C2 C1 Fe1 68.65(18)
C11 C1 Fe1 130.1(2)
C3 C2 C1 108.0(3)
C3 C2 Fe1 69.2(2)
C1 C2 Fe1 70.44(18)
C3 C2 H2 126.0
C1 C2 H2 126.0
Fe1 C2 H2 126.0
C4 C3 C2 107.7(3)
C4 C3 Fe1 69.5(2)
C2 C3 Fe1 69.7(2)
C4 C3 H3 126.1
C2 C3 H3 126.1
Fe1 C3 H3 126.1
C5 C4 C3 108.5(3)
C5 C4 Fe1 70.2(2)
C3 C4 Fe1 69.5(2)
C5 C4 H4 125.8
C3 C4 H4 125.8
Fe1 C4 H4 125.8
C4 C5 C1 108.2(3)
C4 C5 Fe1 69.1(2)
C1 C5 Fe1 70.28(19)
C4 C5 H5 125.9
C1 C5 H5 125.9
Fe1 C5 H5 125.9
C10 C6 C7 107.8(5)
C10 C6 Fe1 71.3(3)
C7 C6 Fe1 68.7(3)
C10 C6 H6 126.1
C7 C6 H6 126.1
Fe1 C6 H6 126.1
C8 C7 C6 105.3(5)
C8 C7 Fe1 70.0(3)
C6 C7 Fe1 69.0(3)
C8 C7 H7 127.3
C6 C7 H7 127.3
Fe1 C7 H7 127.3
C9 C8 C7 107.3(5)
C9 C8 Fe1 70.3(2)
C7 C8 Fe1 69.1(3)
C9 C8 H8 126.4
C7 C8 H8 126.4
Fe1 C8 H8 126.4
C10 C9 C8 110.0(5)
C10 C9 Fe1 70.7(3)
C8 C9 Fe1 70.1(3)
C10 C9 H9 125.0
C8 C9 H9 125.0
Fe1 C9 H9 125.0
C6 C10 C9 109.7(5)
C6 C10 Fe1 70.0(3)
C9 C10 Fe1 70.3(3)
C6 C10 H10 125.2
C9 C10 H10 125.2
Fe1 C10 H10 125.2
C12 C11 C1 113.7(2)
C12 C11 P1 113.2(2)
C1 C11 P1 108.4(2)
C12 C11 H11 107.0
C1 C11 H11 107.0
P1 C11 H11 107.0
C13 C12 C17 118.9(3)
C13 C12 C11 125.5(3)
C17 C12 C11 115.5(3)
C12 C13 C14 118.8(3)
C12 C13 P2 125.4(2)
C14 C13 P2 115.8(2)
C15 C14 C13 121.7(3)
C15 C14 H14 119.2
C13 C14 H14 119.2
C14 C15 C16 119.0(3)
C14 C15 H15 120.5
C16 C15 H15 120.5
C17 C16 C15 119.9(3)
C17 C16 H16 120.0
C15 C16 H16 120.0
C16 C17 C12 121.7(3)
C16 C17 H17 119.1
C12 C17 H17 119.1
C19 C18 C23 119.6(3)
C19 C18 P1 122.2(3)
C23 C18 P1 118.2(3)
C18 C19 C20 120.1(4)
C18 C19 H19 120.0
C20 C19 H19 120.0
C21 C20 C19 120.3(4)
C21 C20 H20 119.9
C19 C20 H20 119.9
C22 C21 C20 120.1(3)
C22 C21 H21 119.9
C20 C21 H21 119.9
C21 C22 C23 120.3(4)
C21 C22 H22 119.9
C23 C22 H22 119.9
C22 C23 C18 119.7(4)
C22 C23 H23 120.2
C18 C23 H23 120.2
C25 C24 C29 119.8(3)
C25 C24 P1 116.2(3)
C29 C24 P1 123.9(3)
C24 C25 C26 119.7(4)
C24 C25 H25 120.2
C26 C25 H25 120.2
C27 C26 C25 120.3(4)
C27 C26 H26 119.8
C25 C26 H26 119.8
C26 C27 C28 120.5(4)
C26 C27 H27 119.7
C28 C27 H27 119.7
C27 C28 C29 120.5(4)
C27 C28 H28 119.8
C29 C28 H28 119.8
C28 C29 C24 119.2(4)
C28 C29 H29 120.4
C24 C29 H29 120.4
C35 C30 C31 120.0(3)
C35 C30 P2 121.2(3)
C31 C30 P2 118.8(2)
C32 C31 C30 119.7(4)
C32 C31 H31 120.2
C30 C31 H31 120.2
C33 C32 C31 119.9(4)
C33 C32 H32 120.1
C31 C32 H32 120.1
C34 C33 C32 120.4(4)
C34 C33 H33 119.8
C32 C33 H33 119.8
C33 C34 C35 120.4(4)
C33 C34 H34 119.8
C35 C34 H34 119.8
C30 C35 C34 119.6(4)
C30 C35 H35 120.2
C34 C35 H35 120.2
C37 C36 C41 119.8(3)
C37 C36 P2 119.3(2)
C41 C36 P2 120.8(3)
C38 C37 C36 120.0(3)
C38 C37 H37 120.0
C36 C37 H37 120.0
C39 C38 C37 119.9(4)
C39 C38 H38 120.0
C37 C38 H38 120.0
C40 C39 C38 120.2(3)
C40 C39 H39 119.9
C38 C39 H39 119.9
C39 C40 C41 120.0(4)
C39 C40 H40 120.0
C41 C40 H40 120.0
C40 C41 C36 120.1(4)
C40 C41 H41 120.0
C36 C41 H41 120.0
Cl3 C42 Cl5 112.8(3)
Cl3 C42 Cl4 110.0(2)
Cl5 C42 Cl4 109.6(2)
Cl3 C42 H42 108.1
Cl5 C42 H42 108.1
Cl4 C42 H42 108.1
Cl8 C43 Cl7 112.6(3)
Cl8 C43 Cl6 108.9(3)
Cl7 C43 Cl6 109.7(3)
Cl8 C43 H43 108.5
Cl7 C43 H43 108.5
Cl6 C43 H43 108.5
Cl11 C44 Cl10 111.7(3)
Cl11 C44 Cl9 111.1(2)
Cl10 C44 Cl9 110.5(3)
Cl11 C44 H44 107.8
Cl10 C44 H44 107.8
Cl9 C44 H44 107.8

loop_
_geom_bond_atom_site_label_1
_geom_bond_atom_site_label_2
_geom_bond_distance
Pd1 P1 2.2374(8)
Pd1 P2 2.2529(8)
Pd1 Cl1 2.3544(8)
Pd1 Cl2 2.3687(8)
Fe1 C7 2.020(5)
Fe1 C6 2.025(5)
Fe1 C8 2.032(4)
Fe1 C9 2.035(4)
Fe1 C4 2.038(4)
Fe1 C3 2.038(4)
Fe1 C10 2.041(5)
Fe1 C2 2.044(3)
Fe1 C5 2.052(3)
Fe1 C1 2.068(3)
P1 C24 1.818(3)
P1 C18 1.822(3)
P1 C11 1.858(3)
P2 C30 1.819(3)
P2 C36 1.825(3)
P2 C13 1.832(3)
C1 C5 1.430(4)
C1 C2 1.437(4)
C1 C11 1.516(4)
C2 C3 1.432(5)
C2 H2 1.0000
C3 C4 1.428(6)
C3 H3 1.0000
C4 C5 1.423(5)
C4 H4 1.0000
C5 H5 1.0000
C6 C10 1.347(10)
C6 C7 1.458(11)
C6 H6 1.0000
C7 C8 1.417(9)
C7 H7 1.0000
C8 C9 1.380(8)
C8 H8 1.0000
C9 C10 1.360(9)
C9 H9 1.0000
C10 H10 1.0000
C11 C12 1.508(4)
C11 H11 1.0000
C12 C13 1.403(4)
C12 C17 1.404(4)
C13 C14 1.409(4)
C14 C15 1.393(5)
C14 H14 0.9500
C15 C16 1.397(5)
C15 H15 0.9500
C16 C17 1.383(5)
C16 H16 0.9500
C17 H17 0.9500
C18 C19 1.389(5)
C18 C23 1.402(5)
C19 C20 1.390(5)
C19 H19 0.9500
C20 C21 1.388(6)
C20 H20 0.9500
C21 C22 1.377(7)
C21 H21 0.9500
C22 C23 1.397(5)
C22 H22 0.9500
C23 H23 0.9500
C24 C25 1.397(5)
C24 C29 1.398(5)
C25 C26 1.400(5)
C25 H25 0.9500
C26 C27 1.365(7)
C26 H26 0.9500
C27 C28 1.384(7)
C27 H27 0.9500
C28 C29 1.398(5)
C28 H28 0.9500
C29 H29 0.9500
C30 C35 1.393(5)
C30 C31 1.403(5)
C31 C32 1.396(5)
C31 H31 0.9500
C32 C33 1.388(7)
C32 H32 0.9500
C33 C34 1.385(7)
C33 H33 0.9500
C34 C35 1.393(5)
C34 H34 0.9500
C35 H35 0.9500
C36 C37 1.394(5)
C36 C41 1.394(5)
C37 C38 1.393(5)
C37 H37 0.9500
C38 C39 1.392(6)
C38 H38 0.9500
C39 C40 1.386(6)
C39 H39 0.9500
C40 C41 1.391(5)
C40 H40 0.9500
C41 H41 0.9500
C42 Cl3 1.707(4)
C42 Cl5 1.741(4)
C42 Cl4 1.762(4)
C42 H42 1.0000
C43 Cl8 1.740(6)
C43 Cl7 1.748(6)
C43 Cl6 1.771(6)
C43 H43 1.0000
C44 Cl11 1.738(5)
C44 Cl10 1.756(5)
C44 Cl9 1.765(5)
C44 H44 1.0000

loop_
_geom_hbond_atom_site_label_D
_geom_hbond_atom_site_label_H
_geom_hbond_atom_site_label_A
_geom_hbond_distance_DH
_geom_hbond_distance_HA
_geom_hbond_distance_DA
_geom_hbond_angle_DHA
C42 H42 Cl1 1.00 2.87 3.644(4) 134.7
C42 H42 Cl2 1.00 2.61 3.501(4) 149.1
C43 H43 Cl1 1.00 2.81 3.675(5) 144.4
C44 H44 Cl6 1.00 2.83 3.631(5) 137.7
C44 H44 Cl7 1.00 2.85 3.662(6) 138.5

loop_
_geom_torsion_atom_site_label_1
_geom_torsion_atom_site_label_2
_geom_torsion_atom_site_label_3
_geom_torsion_atom_site_label_4
_geom_torsion
P2 Pd1 P1 C24 75.21(11)
Cl1 Pd1 P1 C24 -94.28(11)
P2 Pd1 P1 C18 -165.81(12)
Cl1 Pd1 P1 C18 24.70(12)
P2 Pd1 P1 C11 -43.87(11)
Cl1 Pd1 P1 C11 146.64(11)
P1 Pd1 P2 C30 135.40(12)
Cl1 Pd1 P2 C30 -117.00(19)
Cl2 Pd1 P2 C30 -45.64(12)
P1 Pd1 P2 C36 -107.39(11)
Cl1 Pd1 P2 C36 0.2(2)
Cl2 Pd1 P2 C36 71.57(12)
P1 Pd1 P2 C13 9.21(12)
Cl1 Pd1 P2 C13 116.81(19)
Cl2 Pd1 P2 C13 -171.84(12)
C7 Fe1 C1 C5 178.8(3)
C6 Fe1 C1 C5 136.2(3)
C9 Fe1 C1 C5 56.2(4)
C4 Fe1 C1 C5 -37.6(2)
C3 Fe1 C1 C5 -81.8(2)
C10 Fe1 C1 C5 93.7(3)
C2 Fe1 C1 C5 -119.9(3)
C7 Fe1 C1 C2 -61.3(4)
C6 Fe1 C1 C2 -103.9(3)
C9 Fe1 C1 C2 176.0(3)
C4 Fe1 C1 C2 82.2(2)
C3 Fe1 C1 C2 38.1(2)
C10 Fe1 C1 C2 -146.4(3)
C5 Fe1 C1 C2 119.9(3)
C7 Fe1 C1 C11 58.6(4)
C6 Fe1 C1 C11 16.0(4)
C9 Fe1 C1 C11 -64.0(4)
C4 Fe1 C1 C11 -157.8(3)
C3 Fe1 C1 C11 158.0(3)
C10 Fe1 C1 C11 -26.5(4)
C2 Fe1 C1 C11 119.9(4)
C5 Fe1 C1 C11 -120.2(4)
C5 C1 C2 C3 -1.1(4)
C11 C1 C2 C3 175.9(3)
Fe1 C1 C2 C3 -59.3(2)
C5 C1 C2 Fe1 58.2(2)
C11 C1 C2 Fe1 -124.8(3)
C7 Fe1 C2 C3 -99.4(3)
C6 Fe1 C2 C3 -145.4(3)
C8 Fe1 C2 C3 -59.8(4)
C4 Fe1 C2 C3 37.9(2)
C10 Fe1 C2 C3 179.5(4)
C5 Fe1 C2 C3 81.7(2)
C1 Fe1 C2 C3 119.0(3)
C7 Fe1 C2 C1 141.6(3)
C6 Fe1 C2 C1 95.6(3)
C8 Fe1 C2 C1 -178.7(3)
C4 Fe1 C2 C1 -81.1(2)
C3 Fe1 C2 C1 -119.0(3)
C10 Fe1 C2 C1 60.5(4)
C5 Fe1 C2 C1 -37.25(19)
C1 C2 C3 C4 0.8(4)
Fe1 C2 C3 C4 -59.3(3)
C1 C2 C3 Fe1 60.0(2)
C7 Fe1 C3 C4 -143.4(3)
C6 Fe1 C3 C4 -178.8(3)
C8 Fe1 C3 C4 -99.8(3)
C9 Fe1 C3 C4 -64.0(3)
C2 Fe1 C3 C4 119.1(3)
C5 Fe1 C3 C4 37.5(2)
C1 Fe1 C3 C4 81.2(2)
C7 Fe1 C3 C2 97.5(3)
C6 Fe1 C3 C2 62.2(4)
C8 Fe1 C3 C2 141.1(3)
C9 Fe1 C3 C2 176.9(3)
C4 Fe1 C3 C2 -119.1(3)
C5 Fe1 C3 C2 -81.6(2)
C1 Fe1 C3 C2 -37.9(2)
C2 C3 C4 C5 -0.2(4)
Fe1 C3 C4 C5 -59.6(3)
C2 C3 C4 Fe1 59.4(3)
C7 Fe1 C4 C5 179.6(3)
C8 Fe1 C4 C5 -145.0(3)
C9 Fe1 C4 C5 -102.8(3)
C3 Fe1 C4 C5 119.6(3)
C10 Fe1 C4 C5 -67.8(3)
C2 Fe1 C4 C5 81.6(2)
C1 Fe1 C4 C5 37.5(2)
C7 Fe1 C4 C3 60.0(4)
C8 Fe1 C4 C3 95.4(3)
C9 Fe1 C4 C3 137.6(3)
C10 Fe1 C4 C3 172.6(3)
C2 Fe1 C4 C3 -38.0(2)
C5 Fe1 C4 C3 -119.6(3)
C1 Fe1 C4 C3 -82.0(2)
C3 C4 C5 C1 -0.5(4)
Fe1 C4 C5 C1 -59.6(2)
C3 C4 C5 Fe1 59.2(3)
C2 C1 C5 C4 0.9(4)
C11 C1 C5 C4 -176.0(3)
Fe1 C1 C5 C4 58.9(2)
C2 C1 C5 Fe1 -58.0(2)
C11 C1 C5 Fe1 125.1(3)
C6 Fe1 C5 C4 172.1(3)
C8 Fe1 C5 C4 56.4(4)
C9 Fe1 C5 C4 93.5(3)
C3 Fe1 C5 C4 -37.7(2)
C10 Fe1 C5 C4 135.7(3)
C2 Fe1 C5 C4 -81.9(2)
C1 Fe1 C5 C4 -119.4(3)
C6 Fe1 C5 C1 -68.4(3)
C8 Fe1 C5 C1 175.9(3)
C9 Fe1 C5 C1 -147.1(3)
C4 Fe1 C5 C1 119.4(3)
C3 Fe1 C5 C1 81.7(2)
C10 Fe1 C5 C1 -104.9(3)
C2 Fe1 C5 C1 37.51(19)
C7 Fe1 C6 C10 118.5(4)
C8 Fe1 C6 C10 79.3(4)
C9 Fe1 C6 C10 36.3(3)
C3 Fe1 C6 C10 171.5(3)
C2 Fe1 C6 C10 -148.1(3)
C5 Fe1 C6 C10 -62.0(4)
C1 Fe1 C6 C10 -103.1(3)
C8 Fe1 C6 C7 -39.2(3)
C9 Fe1 C6 C7 -82.3(3)
C3 Fe1 C6 C7 53.0(4)
C10 Fe1 C6 C7 -118.5(4)
C2 Fe1 C6 C7 93.3(3)
C5 Fe1 C6 C7 179.4(3)
C1 Fe1 C6 C7 138.4(3)
C10 C6 C7 C8 0.1(5)
Fe1 C6 C7 C8 61.0(3)
C10 C6 C7 Fe1 -60.9(3)
C6 Fe1 C7 C8 -116.1(5)
C9 Fe1 C7 C8 -37.5(3)
C4 Fe1 C7 C8 55.9(4)
C3 Fe1 C7 C8 93.7(3)
C10 Fe1 C7 C8 -79.7(4)
C2 Fe1 C7 C8 137.9(3)
C1 Fe1 C7 C8 175.9(3)
C8 Fe1 C7 C6 116.1(5)
C9 Fe1 C7 C6 78.6(4)
C4 Fe1 C7 C6 172.0(3)
C3 Fe1 C7 C6 -150.2(3)
C10 Fe1 C7 C6 36.4(3)
C2 Fe1 C7 C6 -106.0(3)
C1 Fe1 C7 C6 -68.0(4)
C6 C7 C8 C9 -0.2(5)
Fe1 C7 C8 C9 60.2(3)
C6 C7 C8 Fe1 -60.4(3)
C7 Fe1 C8 C9 -118.3(5)
C6 Fe1 C8 C9 -77.9(4)
C4 Fe1 C8 C9 96.0(3)
C3 Fe1 C8 C9 139.6(3)
C10 Fe1 C8 C9 -36.0(4)
C2 Fe1 C8 C9 176.4(3)
C5 Fe1 C8 C9 60.6(4)
C6 Fe1 C8 C7 40.4(4)
C9 Fe1 C8 C7 118.3(5)
C4 Fe1 C8 C7 -145.7(4)
C3 Fe1 C8 C7 -102.1(4)
C10 Fe1 C8 C7 82.4(4)
C2 Fe1 C8 C7 -65.3(4)
C5 Fe1 C8 C7 178.9(3)
C7 C8 C9 C10 0.2(5)
Fe1 C8 C9 C10 59.6(3)
C7 C8 C9 Fe1 -59.4(3)
C7 Fe1 C9 C10 -82.2(4)
C6 Fe1 C9 C10 -36.0(4)
C8 Fe1 C9 C10 -120.8(5)
C4 Fe1 C9 C10 140.3(4)
C3 Fe1 C9 C10 179.0(3)
C5 Fe1 C9 C10 96.7(4)
C1 Fe1 C9 C10 60.8(5)
C7 Fe1 C9 C8 38.6(4)
C6 Fe1 C9 C8 84.8(4)
C4 Fe1 C9 C8 -98.9(3)
C3 Fe1 C9 C8 -60.2(4)
C10 Fe1 C9 C8 120.8(5)
C5 Fe1 C9 C8 -142.5(3)
C1 Fe1 C9 C8 -178.4(3)
C7 C6 C10 C9 0.0(5)
Fe1 C6 C10 C9 -59.2(3)
C7 C6 C10 Fe1 59.3(3)
C8 C9 C10 C6 -0.2(6)
Fe1 C9 C10 C6 59.1(3)
C8 C9 C10 Fe1 -59.2(3)
C7 Fe1 C10 C6 -39.6(4)
C8 Fe1 C10 C6 -84.1(4)
C9 Fe1 C10 C6 -120.7(5)
C4 Fe1 C10 C6 179.9(3)
C2 Fe1 C10 C6 55.9(5)
C5 Fe1 C10 C6 139.4(3)
C1 Fe1 C10 C6 95.1(4)
C7 Fe1 C10 C9 81.1(4)
C6 Fe1 C10 C9 120.7(5)
C8 Fe1 C10 C9 36.6(3)
C4 Fe1 C10 C9 -59.3(4)
C2 Fe1 C10 C9 176.6(3)
C5 Fe1 C10 C9 -99.8(3)
C1 Fe1 C10 C9 -144.2(3)
C5 C1 C11 C12 -22.1(4)
C2 C1 C11 C12 161.5(3)
Fe1 C1 C11 C12 70.0(4)
C5 C1 C11 P1 104.8(3)
C2 C1 C11 P1 -71.6(4)
Fe1 C1 C11 P1 -163.07(18)
C24 P1 C11 C12 -49.4(3)
C18 P1 C11 C12 -159.9(2)
Pd1 P1 C11 C12 68.8(2)
C24 P1 C11 C1 -176.6(2)
C18 P1 C11 C1 72.9(2)
Pd1 P1 C11 C1 -58.4(2)
C1 C11 C12 C13 82.4(4)
P1 C11 C12 C13 -41.9(4)
C1 C11 C12 C17 -98.3(3)
P1 C11 C12 C17 137.4(2)
C17 C12 C13 C14 0.0(4)
C11 C12 C13 C14 179.3(3)
C17 C12 C13 P2 179.8(2)
C11 C12 C13 P2 -0.9(4)
C30 P2 C13 C12 -114.7(3)
C36 P2 C13 C12 134.2(3)
Pd1 P2 C13 C12 15.9(3)
C30 P2 C13 C14 65.1(3)
C36 P2 C13 C14 -46.0(3)
Pd1 P2 C13 C14 -164.3(2)
C12 C13 C14 C15 -0.2(5)
P2 C13 C14 C15 -180.0(3)
C13 C14 C15 C16 0.2(5)
C14 C15 C16 C17 -0.1(5)
C15 C16 C17 C12 0.0(5)
C13 C12 C17 C16 0.0(5)
C11 C12 C17 C16 -179.3(3)
C24 P1 C18 C19 144.4(3)
C11 P1 C18 C19 -102.8(3)
Pd1 P1 C18 C19 24.6(3)
C24 P1 C18 C23 -39.3(3)
C11 P1 C18 C23 73.5(3)
Pd1 P1 C18 C23 -159.1(2)
C23 C18 C19 C20 2.1(5)
P1 C18 C19 C20 178.3(3)
C18 C19 C20 C21 -1.1(5)
C19 C20 C21 C22 -0.6(6)
C20 C21 C22 C23 1.2(6)
C21 C22 C23 C18 -0.1(6)
C19 C18 C23 C22 -1.5(5)
P1 C18 C23 C22 -177.9(3)
C18 P1 C24 C25 -91.5(3)
C11 P1 C24 C25 159.8(3)
Pd1 P1 C24 C25 36.9(3)
C18 P1 C24 C29 89.5(3)
C11 P1 C24 C29 -19.2(4)
Pd1 P1 C24 C29 -142.1(3)
C29 C24 C25 C26 0.6(6)
P1 C24 C25 C26 -178.5(3)
C24 C25 C26 C27 0.7(7)
C25 C26 C27 C28 -0.6(8)
C26 C27 C28 C29 -0.8(8)
C27 C28 C29 C24 2.1(7)
C25 C24 C29 C28 -1.9(6)
P1 C24 C29 C28 177.0(3)
C36 P2 C30 C35 37.3(3)
C13 P2 C30 C35 -71.1(3)
Pd1 P2 C30 C35 154.2(3)
C36 P2 C30 C31 -144.6(3)
C13 P2 C30 C31 107.1(3)
Pd1 P2 C30 C31 -27.6(3)
C35 C30 C31 C32 1.7(5)
P2 C30 C31 C32 -176.5(3)
C30 C31 C32 C33 -0.5(6)
C31 C32 C33 C34 -0.9(7)
C32 C33 C34 C35 1.1(7)
C31 C30 C35 C34 -1.5(5)
P2 C30 C35 C34 176.7(3)
C33 C34 C35 C30 0.1(6)
C30 P2 C36 C37 -146.3(3)
C13 P2 C36 C37 -36.9(3)
Pd1 P2 C36 C37 91.5(3)
C30 P2 C36 C41 37.6(3)
C13 P2 C36 C41 147.0(3)
Pd1 P2 C36 C41 -84.6(3)
C41 C36 C37 C38 -1.2(5)
P2 C36 C37 C38 -177.4(3)
C36 C37 C38 C39 -0.1(6)
C37 C38 C39 C40 1.4(6)
C38 C39 C40 C41 -1.2(6)
C39 C40 C41 C36 -0.2(6)
C37 C36 C41 C40 1.4(5)
P2 C36 C41 C40 177.5(3)
